data_7010773
loop_
_publ_author_name
'Foreman, Mark R. St J.'
'Plater, M. John'
'Skakle, Janet M. S.'

_publ_section_title
;
 Synthesis and characterisation of polymeric and oligomeric lead(II)
 carboxylates
;
_journal_issue 12
_journal_name_full 'Journal of the Chemical Society, Dalton Transactions'
_journal_page_first 1897
_journal_paper_doi 10.1039/b103519n
_journal_year 2001
_chemical_formula_moiety 'C14 H8 N4 O13 Pb'
_chemical_formula_sum 'C14 H8 N4 O13 Pb'
_chemical_formula_weight 647.43
_space_group_IT_number 19
_symmetry_cell_setting orthorhombic
_symmetry_space_group_name_Hall 'P 2ac 2ab'
_symmetry_space_group_name_H-M 'P 21 21 21'
_atom_sites_solution_hydrogens geom
_atom_sites_solution_primary direct
_atom_sites_solution_secondary difmap
_audit_creation_method SHELXL-97
_cell_angle_alpha 90.00
_cell_angle_beta 90.00
_cell_angle_gamma 90.00
_cell_formula_units_Z 4
_cell_length_a 7.2864(3)
_cell_length_b 11.0392(5)
_cell_length_c 23.2010(11)
_cell_measurement_reflns_used 4469
_cell_measurement_temperature 298(2)
_cell_measurement_theta_max 31.440
_cell_measurement_theta_min 2.547
_cell_volume 1866.20(14)
_computing_cell_refinement 'SAINT (Bruker, 1999)'
_computing_data_collection 'SMART (Bruker, 1999)'
_computing_data_reduction 'SAINT (Bruker, 1999)'
_computing_molecular_graphics 'Ortex in OSCAIL (McArdle, 1999)'
_computing_publication_material 'SHELXL-97 (Sheldrick, 1997)'
_computing_structure_refinement 'SHELXL-97 (Sheldrick, 1997)'
_computing_structure_solution 'SHELXS-97 (Sheldrick, 1990)'
_diffrn_ambient_temperature 298(2)
_diffrn_measured_fraction_theta_full 0.998
_diffrn_measured_fraction_theta_max 0.998
_diffrn_measurement_device_type 'Bruker SMART area CCD detector'
_diffrn_measurement_method /f-/w
_diffrn_radiation_monochromator graphite
_diffrn_radiation_source 'fine-focus sealed tube'
_diffrn_radiation_type MoK\a
_diffrn_radiation_wavelength 0.71073
_diffrn_reflns_av_R_equivalents 0.0331
_diffrn_reflns_av_sigmaI/netI 0.0399
_diffrn_reflns_limit_h_max 9
_diffrn_reflns_limit_h_min -10
_diffrn_reflns_limit_k_max 16
_diffrn_reflns_limit_k_min -16
_diffrn_reflns_limit_l_max 34
_diffrn_reflns_limit_l_min -24
_diffrn_reflns_number 19078
_diffrn_reflns_theta_full 32.48
_diffrn_reflns_theta_max 32.48
_diffrn_reflns_theta_min 2.04
_diffrn_standards_decay_% 0
_exptl_absorpt_coefficient_mu 9.124
_exptl_absorpt_correction_T_max 0.9281
_exptl_absorpt_correction_T_min 0.6095
_exptl_absorpt_correction_type multi-scan
_exptl_absorpt_process_details '(SADABS; Bruker, 1999)'
_exptl_crystal_colour colourless
_exptl_crystal_density_diffrn 2.304
_exptl_crystal_density_meas ?
_exptl_crystal_density_method .
_exptl_crystal_description block
_exptl_crystal_F_000 1224
_exptl_crystal_size_max 0.30
_exptl_crystal_size_mid 0.15
_exptl_crystal_size_min 0.07
_refine_diff_density_max 1.255
_refine_diff_density_min -0.782
_refine_diff_density_rms 0.092
_refine_ls_abs_structure_details 'Flack H D (1983), Acta Cryst. A39, 876-881'
_refine_ls_abs_structure_Flack 0.008(5)
_refine_ls_extinction_method none
_refine_ls_goodness_of_fit_ref 0.929
_refine_ls_hydrogen_treatment mixed
_refine_ls_matrix_type full
_refine_ls_number_parameters 297
_refine_ls_number_reflns 6692
_refine_ls_number_restraints 0
_refine_ls_restrained_S_all 0.929
_refine_ls_R_factor_all 0.0347
_refine_ls_R_factor_gt 0.0251
_refine_ls_shift/su_max 0.002
_refine_ls_shift/su_mean 0.000
_refine_ls_structure_factor_coef Fsqd
_refine_ls_weighting_details 'calc w=1/[\s^2^(Fo^2^)+(0.0178P)^2^+0.0000P] where P=(Fo^2^+2Fc^2^)/3'
_refine_ls_weighting_scheme calc
_refine_ls_wR_factor_gt 0.0418
_refine_ls_wR_factor_ref 0.0434
_reflns_number_gt 5695
_reflns_number_total 6692
_reflns_threshold_expression >2sigma(I)
_cod_data_source_file b103519n.txt
_cod_data_source_block js075
_cod_original_sg_symbol_H-M P2(1)2(1)2(1)
_cod_database_code 7010773

loop_
_symmetry_equiv_pos_as_xyz
'x, y, z'
'-x+1/2, -y, z+1/2'
'-x, y+1/2, -z+1/2'
'x+1/2, -y+1/2, -z'

loop_
_atom_site_label
_atom_site_type_symbol
_atom_site_fract_x
_atom_site_fract_y
_atom_site_fract_z
_atom_site_U_iso_or_equiv
_atom_site_adp_type
_atom_site_occupancy
_atom_site_calc_flag
_atom_site_refinement_flags
_atom_site_disorder_assembly
_atom_site_disorder_group
Pb1 Pb 0.656098(16) 0.189528(11) -0.037893(5) 0.03207(3) Uani 1 d . . .
C1 C 0.6195(5) 0.5358(3) 0.05708(15) 0.0348(8) Uani 1 d . . .
C2 C 0.4495(5) 0.5901(3) 0.04678(16) 0.0383(8) Uani 1 d . . .
H2 H 0.3591 0.5507 0.0256 0.046 Uiso 1 calc R . .
C3 C 0.4202(5) 0.7052(4) 0.06921(17) 0.0439(9) Uani 1 d . . .
C4 C 0.5506(7) 0.7677(4) 0.09911(17) 0.0523(11) Uani 1 d . . .
H4 H 0.5287 0.8457 0.1126 0.063 Uiso 1 calc R . .
C5 C 0.7132(6) 0.7117(3) 0.10835(18) 0.0486(10) Uani 1 d . . .
C6 C 0.7523(6) 0.5961(3) 0.08830(16) 0.0409(8) Uani 1 d . . .
H6 H 0.8652 0.5601 0.0957 0.049 Uiso 1 calc R . .
O1 O 0.5219(3) 0.3575(2) 0.00869(11) 0.0363(5) Uani 1 d . . .
O2 O 0.8160(3) 0.3723(2) 0.03021(12) 0.0448(6) Uani 1 d . . .
C7 C 0.6577(5) 0.4133(2) 0.03066(13) 0.0320(6) Uani 1 d . . .
N1 N 0.2405(6) 0.7627(4) 0.05789(17) 0.0599(11) Uani 1 d . . .
O3 O 0.1199(4) 0.6996(3) 0.03606(15) 0.0740(9) Uani 1 d . . .
O4 O 0.2230(6) 0.8694(3) 0.07168(17) 0.0850(12) Uani 1 d . . .
N2 N 0.8566(7) 0.7783(3) 0.14088(16) 0.0648(10) Uani 1 d . . .
O5 O 0.9877(6) 0.7232(3) 0.15948(15) 0.0788(11) Uani 1 d . . .
O6 O 0.8335(8) 0.8862(3) 0.1464(2) 0.1102(16) Uani 1 d . . .
C8 C 0.6339(5) 0.4273(3) -0.18873(14) 0.0341(7) Uani 1 d . . .
C9 C 0.4777(5) 0.4240(3) -0.22232(14) 0.0357(7) Uani 1 d . . .
H9 H 0.3798 0.3742 -0.2122 0.043 Uiso 1 calc R . .
C10 C 0.4687(5) 0.4955(3) -0.27116(15) 0.0393(8) Uani 1 d . . .
C11 C 0.6069(5) 0.5722(4) -0.28757(17) 0.0452(9) Uani 1 d . . .
H11 H 0.5968 0.6208 -0.3202 0.054 Uiso 1 calc R . .
C12 C 0.7623(5) 0.5738(4) -0.25327(17) 0.0425(8) Uani 1 d . . .
C13 C 0.7792(5) 0.5013(4) -0.20463(16) 0.0390(8) Uani 1 d . . .
H13 H 0.8866 0.5024 -0.1830 0.047 Uiso 1 calc R . .
O7 O 0.4978(3) 0.2970(3) -0.11983(10) 0.0429(6) Uani 1 d . . .
O8 O 0.7885(3) 0.3470(2) -0.10623(11) 0.0447(7) Uani 1 d . . .
C14 C 0.6422(6) 0.3517(3) -0.13433(14) 0.0361(7) Uani 1 d . . .
N3 N 0.3024(5) 0.4874(3) -0.30725(16) 0.0525(9) Uani 1 d . . .
O9 O 0.1748(5) 0.4255(3) -0.29116(14) 0.0702(9) Uani 1 d . . .
O10 O 0.3032(5) 0.5434(3) -0.35325(15) 0.0836(13) Uani 1 d . . .
N4 N 0.9132(5) 0.6561(4) -0.2687(2) 0.0633(11) Uani 1 d . . .
O11 O 0.9014(5) 0.7090(4) -0.31461(19) 0.1018(15) Uani 1 d . . .
O12 O 1.0418(5) 0.6656(3) -0.23624(16) 0.0788(11) Uani 1 d . . .
O1W O 0.6516(6) 0.1084(3) 0.07004(14) 0.0562(8) Uani 1 d . . .
H1WA H 0.749(9) 0.100(6) 0.086(3) 0.12(3) Uiso 1 d . . .
H1WB H 0.562(6) 0.126(4) 0.079(2) 0.049(15) Uiso 1 d . . .

loop_
_atom_site_aniso_label
_atom_site_aniso_U_11
_atom_site_aniso_U_22
_atom_site_aniso_U_33
_atom_site_aniso_U_23
_atom_site_aniso_U_13
_atom_site_aniso_U_12
Pb1 0.03643(5) 0.03041(5) 0.02936(5) -0.00399(6) -0.00410(6) 0.00480(6)
C1 0.0430(19) 0.0272(15) 0.0340(17) -0.0046(12) 0.0035(14) -0.0023(13)
C2 0.0483(18) 0.0276(15) 0.039(2) 0.0012(15) 0.0060(17) -0.0001(13)
C3 0.059(2) 0.035(2) 0.0380(19) 0.0003(16) 0.0118(17) 0.0091(17)
C4 0.085(3) 0.0337(19) 0.038(2) -0.0092(16) 0.007(2) 0.0033(19)
C5 0.069(2) 0.040(2) 0.038(2) -0.0083(17) -0.0044(19) -0.0105(18)
C6 0.052(2) 0.0356(18) 0.0349(19) -0.0019(15) 0.0002(17) -0.0007(16)
O1 0.0360(12) 0.0349(12) 0.0379(13) -0.0088(10) 0.0042(11) -0.0007(10)
O2 0.0373(13) 0.0424(13) 0.0546(17) -0.0066(12) -0.0045(14) 0.0100(10)
C7 0.0436(15) 0.0264(12) 0.0262(15) -0.0004(12) 0.0043(18) -0.0039(14)
N1 0.079(3) 0.056(2) 0.045(2) 0.0019(17) -0.002(2) 0.028(2)
O3 0.0718(19) 0.084(2) 0.066(2) 0.002(2) -0.0127(19) 0.034(2)
O4 0.118(3) 0.0510(19) 0.087(3) -0.0079(18) -0.004(2) 0.0432(19)
N2 0.087(3) 0.055(2) 0.053(2) -0.0141(17) -0.013(2) -0.019(2)
O5 0.103(3) 0.068(2) 0.065(2) 0.0014(18) -0.034(2) -0.021(2)
O6 0.129(4) 0.052(2) 0.150(4) -0.044(2) -0.029(4) -0.010(3)
C8 0.0406(18) 0.0354(16) 0.0261(15) -0.0026(13) 0.0016(15) 0.0065(15)
C9 0.0409(18) 0.0397(18) 0.0264(17) -0.0008(14) 0.0027(15) 0.0021(15)
C10 0.048(2) 0.044(2) 0.0260(17) 0.0010(15) -0.0051(16) 0.0020(16)
C11 0.057(2) 0.044(2) 0.0346(19) 0.0055(17) 0.0028(17) 0.0033(17)
C12 0.0423(19) 0.044(2) 0.041(2) 0.0015(17) 0.0040(17) -0.0009(16)
C13 0.041(2) 0.0457(19) 0.0305(19) -0.0027(16) -0.0042(16) 0.0039(16)
O7 0.0437(13) 0.0485(15) 0.0365(13) 0.0071(13) -0.0012(11) -0.0040(12)
O8 0.0395(13) 0.0594(18) 0.0351(14) 0.0032(12) -0.0056(11) 0.0015(11)
C14 0.0469(19) 0.0391(16) 0.0222(15) -0.0049(12) -0.0029(17) 0.0123(17)
N3 0.063(2) 0.054(2) 0.0409(19) 0.0077(16) -0.0116(17) -0.0001(17)
O9 0.0552(18) 0.091(2) 0.064(2) 0.0263(18) -0.0124(18) -0.019(2)
O10 0.097(3) 0.099(3) 0.054(2) 0.0362(19) -0.036(2) -0.034(2)
N4 0.055(2) 0.067(3) 0.068(3) 0.009(2) 0.006(2) -0.0035(18)
O11 0.071(2) 0.132(4) 0.102(3) 0.072(3) -0.001(2) -0.026(2)
O12 0.0623(19) 0.095(3) 0.079(2) 0.010(2) -0.0108(19) -0.0278(19)
O1W 0.0447(17) 0.073(2) 0.0504(18) 0.0062(15) -0.0014(19) 0.0079(19)

loop_
_atom_type_symbol
_atom_type_description
_atom_type_scat_dispersion_real
_atom_type_scat_dispersion_imag
_atom_type_scat_source
C C 0.0033 0.0016 'International Tables Vol C Tables 4.2.6.8 and 6.1.1.4'
H H 0.0000 0.0000 'International Tables Vol C Tables 4.2.6.8 and 6.1.1.4'
N N 0.0061 0.0033 'International Tables Vol C Tables 4.2.6.8 and 6.1.1.4'
O O 0.0106 0.0060 'International Tables Vol C Tables 4.2.6.8 and 6.1.1.4'
Pb Pb -3.3944 10.1111 'International Tables Vol C Tables 4.2.6.8 and 6.1.1.4'

loop_
_geom_angle_atom_site_label_1
_geom_angle_atom_site_label_2
_geom_angle_atom_site_label_3
_geom_angle
_geom_angle_site_symmetry_1
_geom_angle_site_symmetry_3
_geom_angle_publ_flag
O1 Pb1 O7 77.62(9) . . ?
O1 Pb1 O8 84.57(9) . . ?
O7 Pb1 O8 51.79(8) . . ?
O1 Pb1 O2 77.16(8) . 4_455 ?
O7 Pb1 O2 74.74(8) . 4_455 ?
O8 Pb1 O2 126.09(8) . 4_455 ?
O1 Pb1 O1W 80.11(10) . . ?
O7 Pb1 O1W 149.67(11) . . ?
O8 Pb1 O1W 145.27(10) . . ?
O2 Pb1 O1W 80.44(11) 4_455 . ?
O1 Pb1 O1 115.45(6) . 4 ?
O7 Pb1 O1 134..89(7) . 4 ?
O8 Pb1 O1 85.21(7) . 4 ?
O2 Pb1 O1 148.22(7) 4_455 4 ?
O1W Pb1 O1 73.81(10) . 4 ?
O1 Pb1 O2 49.53(7) . . ?
O7 Pb1 O2 105.97(8) . . ?
O8 Pb1 O2 72.71(8) . . ?
O2 Pb1 O2 123.30(6) 4_455 . ?
O1W Pb1 O2 73.62(9) . . ?
O1 Pb1 O2 66.61(6) 4 . ?
C6 C1 C2 120.3(3) . . ?
C6 C1 C7 121.1(3) . . ?
C2 C1 C7 118.6(3) . . ?
C3 C2 C1 117.7(3) . . ?
C3 C2 H2 121.1 . . ?
C1 C2 H2 121.1 . . ?
C4 C3 C2 123.1(4) . . ?
C4 C3 N1 119.3(4) . . ?
C2 C3 N1 117.5(4) . . ?
C5 C4 C3 117.3(3) . . ?
C5 C4 H4 121.3 . . ?
C3 C4 H4 121.3 . . ?
C4 C5 C6 123.1(4) . . ?
C4 C5 N2 118.1(4) . . ?
C6 C5 N2 118.8(4) . . ?
C1 C6 C5 118.4(4) . . ?
C1 C6 H6 120.8 . . ?
C5 C6 H6 120.8 . . ?
C7 O1 Pb1 103.98(19) . . ?
C7 O1 Pb1 137.2(2) . 4_455 ?
Pb1 O1 Pb1 111.10(9) . 4_455 ?
C7 O2 Pb1 172.5(2) . 4 ?
C7 O2 Pb1 83.17(19) . . ?
Pb1 O2 Pb1 104.29(8) 4 . ?
O2 C7 O1 123.0(3) . . ?
O2 C7 C1 120.1(3) . . ?
O1 C7 C1 116.9(3) . . ?
O4 N1 O3 125.2(4) . . ?
O4 N1 C3 117.3(5) . . ?
O3 N1 C3 117.6(3) . . ?
O6 N2 O5 124.5(5) . . ?
O6 N2 C5 116.3(5) . . ?
O5 N2 C5 119.2(4) . . ?
C9 C8 C13 119.7(3) . . ?
C9 C8 C14 119.2(3) . . ?
C13 C8 C14 121.1(3) . . ?
C8 C9 C10 119.1(3) . . ?
C8 C9 H9 120.4 . . ?
C10 C9 H9 120.4 . . ?
C11 C10 C9 123.1(3) . . ?
C11 C10 N3 118.9(3) . . ?
C9 C10 N3 118.0(3) . . ?
C10 C11 C12 116.7(3) . . ?
C10 C11 H11 121.6 . . ?
C12 C11 H11 121.6 . . ?
C11 C12 C13 122.1(4) . . ?
C11 C12 N4 118.7(4) . . ?
C13 C12 N4 119.2(4) . . ?
C8 C13 C12 119.2(3) . . ?
C8 C13 H13 120.4 . . ?
C12 C13 H13 120.4 . . ?
C14 O7 Pb1 92.6(2) . . ?
C14 O8 Pb1 91.7(2) . . ?
O8 C14 O7 123.6(3) . . ?
O8 C14 C8 119.4(4) . . ?
O7 C14 C8 117.0(3) . . ?
O9 N3 O10 123.6(4) . . ?
O9 N3 C10 119.3(3) . . ?
O10 N3 C10 117.1(4) . . ?
O12 N4 O11 124.0(4) . . ?
O12 N4 C12 118.8(4) . . ?
O11 N4 C12 117.1(4) . . ?
Pb1 O1W H1WA 117(5) . . ?
Pb1 O1W H1WB 102(4) . . ?
H1WA O1W H1WB 135(6) . . ?

loop_
_geom_bond_atom_site_label_1
_geom_bond_atom_site_label_2
_geom_bond_distance
_geom_bond_site_symmetry_2
_geom_bond_publ_flag
Pb1 O1 2.358(2) . ?
Pb1 O7 2.520(3) . ?
Pb1 O8 2.543(3) . ?
Pb1 O2 2.577(2) 4_455 ?
Pb1 O1W 2.660(3) . ?
Pb1 O1 2.799(2) 4 ?
Pb1 O2 2.815(3) . ?
C1 C6 1.380(5) . ?
C1 C2 1.397(5) . ?
C1 C7 1.511(4) . ?
C2 C3 1.389(5) . ?
C2 H2 0.9300 . ?
C3 C4 1.364(6) . ?
C3 N1 1.479(5) . ?
C4 C5 1.353(6) . ?
C4 H4 0.9300 . ?
C5 C6 1.388(5) . ?
C5 N2 1.484(5) . ?
C6 H6 0.9300 . ?
O1 C7 1.272(4) . ?
O1 Pb1 2.799(2) 4_455 ?
O2 C7 1.239(4) . ?
O2 Pb1 2.577(2) 4 ?
N1 O4 1.227(5) . ?
N1 O3 1.231(5) . ?
N2 O6 1.210(5) . ?
N2 O5 1.212(5) . ?
C8 C9 1.380(5) . ?
C8 C13 1.387(5) . ?
C8 C14 1.515(5) . ?
C9 C10 1.383(5) . ?
C9 H9 0.9300 . ?
C10 C11 1.369(5) . ?
C10 N3 1.476(5) . ?
C11 C12 1.384(5) . ?
C11 H11 0.9300 . ?
C12 C13 1.389(5) . ?
C12 N4 1.470(5) . ?
C13 H13 0.9300 . ?
O7 C14 1.259(5) . ?
O8 C14 1.251(4) . ?
N3 O9 1.212(4) . ?
N3 O10 1.234(4) . ?
N4 O12 1.207(5) . ?
N4 O11 1.218(5) . ?
O1W H1WA 0.80(7) . ?
O1W H1WB 0.72(4) . ?

loop_
_geom_hbond_atom_site_label_D
_geom_hbond_atom_site_label_H
_geom_hbond_atom_site_label_A
_geom_hbond_distance_DH
_geom_hbond_distance_HA
_geom_hbond_distance_DA
_geom_hbond_angle_DHA
_geom_hbond_site_symmetry_A
O1W H1WA O7 0.80(7) 2.29(7) 2.964(5) 143(6) 4
O1W H1WB O8 0.72(4) 2.11(5) 2.819(5) 173(5) 4_455
